data_7117326
loop_
_publ_author_name
'Kalia, Dimpy'
'K. S., Anil Kumar'
'Meena, Gajanand'
'Sethi, Kashmir Prasad'
'Sharma, Rohit'
'Trivedi, Priyanka'
'Khan, Shaheb Raj'
'Verma, Ajay Singh'
'Singh, Shyam'
'Sharma, Sandeep'
'Roy, Kuldeep K.'
'Kant, Ruchir'
'Krishnan, Manju Yasodha'
'Singh, Bhupendra N.'
'Sinha, Sudhir'
'Chaturvedi, Vinita'
'Saxena, Anil K.'
'Dikshit, Dinesh K.'

_publ_section_title
;
 Synthesis and anti-tubercular activity of conformationally-constrained
 and bisquinoline analogs of TMC207
;
_journal_issue 8
_journal_name_full 'Med. Chem. Commun.'
_journal_page_first 1554
_journal_paper_doi 10.1039/C5MD00131E
_journal_volume 6
_journal_year 2015
_chemical_compound_source 'see text'
_chemical_formula_moiety 'C31 H33 Cl N2 O4'
_chemical_formula_sum 'C31 H33 Cl N2 O4'
_chemical_formula_weight 533.04
_space_group_IT_number 2
_symmetry_cell_setting triclinic
_symmetry_Int_Tables_number 2
_symmetry_space_group_name_Hall '-P 1'
_symmetry_space_group_name_H-M 'P -1'
_atom_sites_solution_hydrogens geom
_atom_sites_solution_primary direct
_atom_sites_solution_secondary difmap
_audit_update_record
;
2015-01-20 deposited with the CCDC.
2015-06-18 downloaded from the CCDC.
;
_cell_angle_alpha 79.72(2)
_cell_angle_beta 70.82(2)
_cell_angle_gamma 72.77(2)
_cell_formula_units_Z 2
_cell_length_a 10.198(2)
_cell_length_b 12.405(2)
_cell_length_c 12.423(2)
_cell_measurement_reflns_used 52
_cell_measurement_temperature 293
_cell_measurement_theta_max 24.903
_cell_measurement_theta_min 6.937
_cell_volume 1412.0(5)
_computing_cell_refinement 'XSCANS (Siemens, 1996)'
_computing_data_collection 'XSCANS (Siemens, 1996)'
_computing_data_reduction 'XSCANS (Siemens, 1996)'
_computing_molecular_graphics 'SHELXTL (Bruker, 1997)'
_computing_publication_material 'SHELXTL (Bruker, 1997)'
_computing_structure_refinement 'SHELXTL (Bruker, 1997)'
_computing_structure_solution 'SHELXTL (Bruker, 1997)'
_diffrn_ambient_temperature 293(2)
_diffrn_measured_fraction_theta_full 0.426
_diffrn_measured_fraction_theta_max 0.426
_diffrn_measurement_device_type 'Bruker P4 diffractometer'
_diffrn_measurement_method \q-2\q
_diffrn_radiation_monochromator graphite
_diffrn_radiation_source 'fine-focus sealed tube'
_diffrn_radiation_type MoK\a
_diffrn_radiation_wavelength 0.71073
_diffrn_reflns_av_R_equivalents 0.0173
_diffrn_reflns_av_sigmaI/netI 0.0280
_diffrn_reflns_limit_h_max 4
_diffrn_reflns_limit_h_min -1
_diffrn_reflns_limit_k_max 14
_diffrn_reflns_limit_k_min -14
_diffrn_reflns_limit_l_max 14
_diffrn_reflns_limit_l_min -14
_diffrn_reflns_number 3023
_diffrn_reflns_theta_full 24.99
_diffrn_reflns_theta_max 24.99
_diffrn_reflns_theta_min 2.19
_diffrn_standards_decay_% 0
_diffrn_standards_interval_count 97
_diffrn_standards_interval_time 60
_diffrn_standards_number 3
_exptl_absorpt_coefficient_mu 0.173
_exptl_absorpt_correction_type none
_exptl_crystal_density_diffrn 1.254
_exptl_crystal_density_method 'Not Measured'
_exptl_crystal_description ' '
_exptl_crystal_F_000 564
_refine_diff_density_max 0.115
_refine_diff_density_min -0.178
_refine_diff_density_rms 0.030
_refine_ls_extinction_method none
_refine_ls_goodness_of_fit_ref 1.083
_refine_ls_hydrogen_treatment constr
_refine_ls_matrix_type full
_refine_ls_number_parameters 348
_refine_ls_number_reflns 2114
_refine_ls_number_restraints 0
_refine_ls_restrained_S_all 1.083
_refine_ls_R_factor_all 0.0562
_refine_ls_R_factor_gt 0.0383
_refine_ls_shift/su_max 0.000
_refine_ls_shift/su_mean 0.000
_refine_ls_structure_factor_coef Fsqd
_refine_ls_weighting_details 'calc w=1/[\s^2^(Fo^2^)+(0.0417P)^2^+0.8793P] where P=(Fo^2^+2Fc^2^)/3'
_refine_ls_weighting_scheme calc
_refine_ls_wR_factor_gt 0.0889
_refine_ls_wR_factor_ref 0.1131
_reflns_number_gt 1623
_reflns_number_total 2114
_reflns_threshold_expression >2sigma(I)
_cod_data_source_file c5md00131e2.cif
_cod_data_source_block s006-149
_cod_depositor_comments
;
The following automatic conversions were performed:

'_symmetry_cell_setting' value 'Triclinic' changed to 'triclinic'
according to
/usr/data/users/saulius/crontab/automatic-downloads/rss-feeds/RSC/lib/dictionaries/cif_core.dic
dictionary named 'cif_core.dic' version 2.4.2 from 2011-04-26.

Automatic conversion script
Id: cif_fix_values 3271 2015-04-21 07:52:19Z andrius 

 Adding full bibliography for 7117323--7117326.cif.
;
_cod_database_code 7117326

loop_
_symmetry_equiv_pos_site_id
_symmetry_equiv_pos_as_xyz
1 x,y,z
2 -x,-y,-z

loop_
_atom_site_aniso_label
_atom_site_aniso_U_11
_atom_site_aniso_U_22
_atom_site_aniso_U_33
_atom_site_aniso_U_23
_atom_site_aniso_U_13
_atom_site_aniso_U_12
Cl1 0.092(3) 0.0464(5) 0.0960(8) -0.0003(5) -0.0240(10) 0.0088(8)
O1 0.071(7) 0.0625(17) 0.0537(15) -0.0093(13) -0.034(2) -0.006(2)
O2 0.058(7) 0.0445(13) 0.0642(15) 0.0081(11) -0.033(2) -0.012(2)
O3 0.058(6) 0.0506(13) 0.0383(13) 0.0000(11) -0.021(2) -0.0072(19)
O4 0.081(10) 0.071(2) 0.091(2) 0.0070(17) -0.036(3) -0.046(3)
N1 0.056(8) 0.0515(19) 0.0520(18) -0.0117(15) -0.022(3) -0.010(3)
N2 0.052(7) 0.0634(19) 0.0389(16) -0.0033(14) -0.007(2) -0.022(3)
C1 0.048(9) 0.042(2) 0.055(2) 0.0014(16) -0.014(3) -0.012(3)
C2 0.048(10) 0.0351(17) 0.064(2) 0.0058(17) -0.009(3) -0.007(3)
C3 0.086(11) 0.041(2) 0.062(3) -0.0090(18) -0.012(4) -0.017(3)
C4 0.070(10) 0.052(2) 0.061(2) -0.0138(19) -0.013(3) -0.015(3)
C5 0.048(10) 0.043(2) 0.051(2) -0.0039(16) -0.016(3) -0.015(3)
C6 0.062(10) 0.048(2) 0.044(2) 0.0024(17) -0.023(3) -0.015(3)
C7 0.040(8) 0.0408(19) 0.0375(18) 0.0028(14) -0.019(3) -0.015(3)
C8 0.056(9) 0.0406(19) 0.0452(19) -0.0024(15) -0.024(3) -0.013(3)
C9 0.036(8) 0.0365(18) 0.047(2) 0.0020(15) -0.014(3) -0.013(3)
C10 0.046(9) 0.0379(18) 0.0399(17) -0.0008(13) -0.021(3) -0.008(3)
C11 0.020(11) 0.0372(19) 0.050(2) -0.0093(16) -0.009(3) -0.007(3)
C12 0.027(14) 0.048(2) 0.072(3) -0.011(2) -0.014(4) -0.012(4)
C13 0.057(12) 0.069(3) 0.101(4) -0.029(3) -0.011(4) -0.023(4)
C14 0.075(15) 0.059(3) 0.102(5) -0.027(3) 0.012(6) -0.025(4)
C15 0.069(14) 0.048(2) 0.071(3) -0.002(2) 0.016(4) -0.018(4)
C16 0.067(10) 0.042(2) 0.057(2) 0.0028(17) -0.006(3) -0.010(3)
C17 0.041(10) 0.0380(19) 0.0408(18) 0.0001(15) -0.019(3) -0.006(3)
C18 0.035(8) 0.0447(18) 0.0478(19) -0.0061(15) -0.013(3) -0.011(3)
C19 0.043(15) 0.040(2) 0.062(2) -0.0049(17) -0.014(4) -0.003(3)
C20 0.053(16) 0.044(3) 0.091(3) 0.001(2) -0.034(5) -0.008(4)
C21 0.036(13) 0.044(2) 0.051(2) 0.0009(19) -0.023(4) -0.014(4)
C22 0.045(12) 0.057(3) 0.058(2) 0.0018(19) -0.033(4) -0.013(4)
C23 0.057(16) 0.059(3) 0.056(3) -0.004(2) -0.015(4) -0.032(5)
C24 0.073(15) 0.048(3) 0.067(3) 0.011(2) -0.035(4) -0.025(4)
C25 0.076(12) 0.045(2) 0.057(2) 0.0082(17) -0.030(4) -0.017(3)
C26 0.025(14) 0.043(2) 0.042(2) -0.0004(17) -0.018(4) -0.011(4)
C27 0.047(9) 0.059(2) 0.054(2) -0.0146(17) -0.006(3) -0.013(3)
C28 0.099(11) 0.086(3) 0.060(2) -0.016(2) -0.016(4) -0.029(4)
C29 0.117(10) 0.099(3) 0.051(2) 0.003(2) 0.001(4) -0.053(4)
C30 0.136(11) 0.066(3) 0.105(4) 0.009(2) -0.033(5) -0.055(4)
C31 0.110(13) 0.087(3) 0.081(3) -0.019(2) -0.060(5) -0.012(4)

loop_
_atom_site_label
_atom_site_type_symbol
_atom_site_thermal_displace_type
_atom_site_fract_x
_atom_site_fract_y
_atom_site_fract_z
_atom_site_occupancy
_atom_site_U_iso_or_equiv
_atom_site_calc_flag
_atom_site_refinement_flags
Cl1 Cl Uani 0.3353(2) 0.78376(8) 0.83600(10) 1.000 0.0859(10) . .
O1 O Uani 0.9780(5) 0.2932(2) 0.9772(2) 1.000 0.060(2) . .
O2 O Uani 1.2656(5) 0.16804(18) 0.7675(2) 1.000 0.054(2) . .
O3 O Uani 0.9153(5) 0.30270(19) 0.61073(19) 1.000 0.049(2) . .
O4 O Uani 1.3936(8) 0.5120(3) 0.6440(3) 1.000 0.074(3) . .
N1 N Uani 0.8077(6) 0.4622(3) 0.9881(2) 1.000 0.052(3) . .
N2 N Uani 1.0955(6) 0.2157(3) 0.4180(2) 1.000 0.052(2) . .
C1 C Uani 0.5380(7) 0.5863(3) 0.8318(3) 1.000 0.049(3) . .
C2 C Uani 0.4734(7) 0.6868(3) 0.8814(3) 1.000 0.053(3) . .
C3 C Uani 0.5177(8) 0.7133(3) 0.9655(4) 1.000 0.065(4) . .
C4 C Uani 0.6268(8) 0.6390(3) 0.9996(3) 1.000 0.062(3) . .
C5 C Uani 0.6997(7) 0.5346(3) 0.9509(3) 1.000 0.046(3) . .
C6 C Uani 0.8720(7) 0.3673(3) 0.9398(3) 1.000 0.050(3) . .
C7 C Uani 0.8383(7) 0.3339(3) 0.8500(3) 1.000 0.037(3) . .
C8 C Uani 0.7281(7) 0.4053(3) 0.8163(3) 1.000 0.045(3) . .
C9 C Uani 0.6525(7) 0.5098(3) 0.8656(3) 1.000 0.039(3) . .
C10 C Uani 0.9262(6) 0.2210(3) 0.7991(3) 1.000 0.040(3) . .
C11 C Uani 0.8304(9) 0.1409(3) 0.8218(4) 1.000 0.035(4) . .
C12 C Uani 0.7330(10) 0.1509(4) 0.7625(5) 1.000 0.048(5) . .
C13 C Uani 0.6430(8) 0.0786(4) 0.7901(4) 1.000 0.074(4) . .
C14 C Uani 0.6500(12) -0.0063(4) 0.8781(6) 1.000 0.084(5) . .
C15 C Uani 0.7459(11) -0.0176(4) 0.9372(5) 1.000 0.072(5) . .
C16 C Uani 0.8354(7) 0.0550(3) 0.9098(3) 1.000 0.060(3) . .
C17 C Uani 1.0141(7) 0.2418(3) 0.6724(3) 1.000 0.040(3) . .
C18 C Uani 1.0959(6) 0.1277(3) 0.6174(3) 1.000 0.042(3) . .
C19 C Uani 1.1906(10) 0.0412(4) 0.6828(4) 1.000 0.050(5) . .
C20 C Uani 1.3154(11) 0.0756(4) 0.6969(4) 1.000 0.061(6) . .
C21 C Uani 1.2331(11) 0.2758(4) 0.7096(4) 1.000 0.041(4) . .
C22 C Uani 1.3240(8) 0.3426(3) 0.7021(3) 1.000 0.050(4) . .
C23 C Uani 1.2975(14) 0.4534(5) 0.6505(4) 1.000 0.054(6) . .
C24 C Uani 1.1807(12) 0.4928(4) 0.6084(4) 1.000 0.059(5) . .
C25 C Uani 1.0928(9) 0.4243(3) 0.6171(3) 1.000 0.058(4) . .
C26 C Uani 1.1167(10) 0.3128(3) 0.6665(3) 1.000 0.035(5) . .
C27 C Uani 1.1851(7) 0.1495(3) 0.4917(3) 1.000 0.054(3) . .
C28 C Uani 1.0261(8) 0.1461(4) 0.3831(4) 1.000 0.081(4) . .
C29 C Uani 1.1806(7) 0.2734(4) 0.3178(3) 1.000 0.091(4) . .
C30 C Uani 1.3773(8) 0.6235(3) 0.5836(4) 1.000 0.099(4) . .
C31 C Uani 1.0088(8) 0.3219(4) 1.0726(4) 1.000 0.086(5) . .
H1 H Uiso 0.50600 0.56920 0.77650 1.000 0.0590 calc R
H3 H Uiso 0.47280 0.78170 0.99830 1.000 0.0780 calc R
H3A H Uiso 0.95130 0.29180 0.54280 1.000 0.0740 calc R
H4 H Uiso 0.65490 0.65700 1.05680 1.000 0.0740 calc R
H8 H Uiso 0.70070 0.38600 0.75950 1.000 0.0540 calc R
H10 H Uiso 0.99630 0.18610 0.84160 1.000 0.0480 calc R
H12 H Uiso 0.72760 0.20750 0.70280 1.000 0.0570 calc R
H13 H Uiso 0.57820 0.08740 0.74920 1.000 0.0900 calc R
H14 H Uiso 0.59030 -0.05500 0.89690 1.000 0.1010 calc R
H15 H Uiso 0.75130 -0.07460 0.99660 1.000 0.0860 calc R
H16 H Uiso 0.89980 0.04580 0.95130 1.000 0.0720 calc R
H18 H Uiso 1.02270 0.09250 0.61510 1.000 0.0500 calc R
H19A H Uiso 1.13000 0.02310 0.75850 1.000 0.0610 calc R
H19B H Uiso 1.22950 -0.02780 0.64400 1.000 0.0610 calc R
H20A H Uiso 1.37420 0.01110 0.73100 1.000 0.0740 calc R
H20B H Uiso 1.37480 0.09760 0.62220 1.000 0.0740 calc R
H22 H Uiso 1.40200 0.31390 0.73130 1.000 0.0600 calc R
H24 H Uiso 1.16120 0.56630 0.57380 1.000 0.0710 calc R
H25 H Uiso 1.01420 0.45360 0.58880 1.000 0.0690 calc R
H27A H Uiso 1.25390 0.19000 0.49020 1.000 0.0650 calc R
H27B H Uiso 1.23850 0.07740 0.46100 1.000 0.0650 calc R
H28A H Uiso 0.96890 0.19240 0.33570 1.000 0.1220 calc R
H28B H Uiso 0.96560 0.11350 0.44970 1.000 0.1220 calc R
H28C H Uiso 1.09800 0.08670 0.34080 1.000 0.1220 calc R
H29A H Uiso 1.25530 0.21800 0.27190 1.000 0.1360 calc R
H29B H Uiso 1.22260 0.32060 0.34270 1.000 0.1360 calc R
H29C H Uiso 1.11950 0.31930 0.27330 1.000 0.1360 calc R
H30A H Uiso 1.37740 0.61900 0.50730 1.000 0.1480 calc R
H30B H Uiso 1.45560 0.65320 0.58050 1.000 0.1480 calc R
H30C H Uiso 1.28830 0.67260 0.62290 1.000 0.1480 calc R
H31A H Uiso 1.04290 0.38920 1.05050 1.000 0.1290 calc R
H31B H Uiso 1.08100 0.26060 1.09460 1.000 0.1290 calc R
H31C H Uiso 0.92300 0.33500 1.13600 1.000 0.1290 calc R

loop_
_atom_type_symbol
_atom_type_description
_atom_type_scat_dispersion_real
_atom_type_scat_dispersion_imag
_atom_type_scat_source
O O 0.0106 0.0060 'International Tables Vol C Tables 4.2.6.8 and 6.1.1.4'
N N 0.0061 0.0033 'International Tables Vol C Tables 4.2.6.8 and 6.1.1.4'
Cl Cl 0.1484 0.1585 'International Tables Vol C Tables 4.2.6.8 and 6.1.1.4'
H H 0.0000 0.0000 'International Tables Vol C Tables 4.2.6.8 and 6.1.1.4'
C C 0.0033 0.0016 'International Tables Vol C Tables 4.2.6.8 and 6.1.1.4'

loop_
_geom_angle_atom_site_label_1
_geom_angle_atom_site_label_2
_geom_angle_atom_site_label_3
_geom_angle
_geom_angle_publ_flag
C6 O1 C31 117.3(3) yes
C20 O2 C21 114.8(3) yes
C23 O4 C30 117.8(7) yes
C17 O3 H3A 109.00 no
C5 N1 C6 117.8(5) yes
C27 N2 C28 112.2(4) yes
C28 N2 C29 110.8(3) yes
C27 N2 C29 110.7(5) yes
C2 C1 C9 119.3(5) no
Cl1 C2 C3 119.3(3) yes
C1 C2 C3 121.4(5) no
Cl1 C2 C1 119.3(4) yes
C2 C3 C4 119.5(4) no
C3 C4 C5 122.1(5) no
N1 C5 C4 120.2(5) yes
N1 C5 C9 122.6(4) yes
C4 C5 C9 117.2(5) no
O1 C6 C7 116.2(3) yes
N1 C6 C7 125.2(5) yes
O1 C6 N1 118.6(5) yes
C6 C7 C8 116.2(4) no
C8 C7 C10 124.3(5) no
C6 C7 C10 119.5(5) no
C7 C8 C9 121.6(5) no
C1 C9 C8 123.0(5) no
C5 C9 C8 116.6(5) no
C1 C9 C5 120.5(4) no
C7 C10 C11 110.2(5) no
C11 C10 C17 116.0(4) no
C7 C10 C17 110.8(3) no
C10 C11 C12 123.9(4) no
C12 C11 C16 117.2(7) no
C10 C11 C16 118.8(7) no
C11 C12 C13 121.7(5) no
C12 C13 C14 120.0(8) no
C13 C14 C15 119.0(8) no
C14 C15 C16 120.9(5) no
C11 C16 C15 121.2(7) no
O3 C17 C10 107.6(5) yes
O3 C17 C18 107.3(4) yes
C10 C17 C18 111.3(3) no
C10 C17 C26 109.2(4) no
C18 C17 C26 111.8(5) no
O3 C17 C26 109.6(4) yes
C17 C18 C27 110.8(3) no
C19 C18 C27 109.9(5) no
C17 C18 C19 115.6(4) no
C18 C19 C20 116.9(5) no
O2 C20 C19 111.6(7) yes
O2 C21 C26 122.1(7) yes
C22 C21 C26 123.1(5) no
O2 C21 C22 114.8(8) yes
C21 C22 C23 119.5(8) no
O4 C23 C22 115.8(10) yes
O4 C23 C24 125.8(6) yes
C22 C23 C24 118.4(10) no
C23 C24 C25 120.6(5) no
C24 C25 C26 122.7(8) no
C17 C26 C21 124.9(4) no
C21 C26 C25 115.6(8) no
C17 C26 C25 119.5(7) no
N2 C27 C18 112.9(5) yes
C2 C1 H1 120.00 no
C9 C1 H1 120.00 no
C2 C3 H3 120.00 no
C4 C3 H3 120.00 no
C3 C4 H4 119.00 no
C5 C4 H4 119.00 no
C7 C8 H8 119.00 no
C9 C8 H8 119.00 no
C7 C10 H10 106.00 no
C11 C10 H10 106.00 no
C17 C10 H10 106.00 no
C11 C12 H12 119.00 no
C13 C12 H12 119.00 no
C12 C13 H13 120.00 no
C14 C13 H13 120.00 no
C13 C14 H14 120.00 no
C15 C14 H14 121.00 no
C14 C15 H15 120.00 no
C16 C15 H15 120.00 no
C11 C16 H16 119.00 no
C15 C16 H16 119.00 no
C17 C18 H18 107.00 no
C19 C18 H18 107.00 no
C27 C18 H18 107.00 no
C18 C19 H19A 108.00 no
C18 C19 H19B 108.00 no
C20 C19 H19A 108.00 no
C20 C19 H19B 108.00 no
H19A C19 H19B 107.00 no
O2 C20 H20A 109.00 no
O2 C20 H20B 109.00 no
C19 C20 H20A 109.00 no
C19 C20 H20B 109.00 no
H20A C20 H20B 108.00 no
C21 C22 H22 120.00 no
C23 C22 H22 120.00 no
C23 C24 H24 120.00 no
C25 C24 H24 120.00 no
C24 C25 H25 119.00 no
C26 C25 H25 119.00 no
N2 C27 H27A 109.00 no
N2 C27 H27B 109.00 no
C18 C27 H27A 109.00 no
C18 C27 H27B 109.00 no
H27A C27 H27B 108.00 no
N2 C28 H28A 109.00 no
N2 C28 H28B 110.00 no
N2 C28 H28C 109.00 no
H28A C28 H28B 109.00 no
H28A C28 H28C 109.00 no
H28B C28 H28C 109.00 no
N2 C29 H29A 109.00 no
N2 C29 H29B 109.00 no
N2 C29 H29C 109.00 no
H29A C29 H29B 110.00 no
H29A C29 H29C 109.00 no
H29B C29 H29C 109.00 no
O4 C30 H30A 110.00 no
O4 C30 H30B 109.00 no
O4 C30 H30C 109.00 no
H30A C30 H30B 109.00 no
H30A C30 H30C 110.00 no
H30B C30 H30C 109.00 no
O1 C31 H31A 109.00 no
O1 C31 H31B 109.00 no
O1 C31 H31C 110.00 no
H31A C31 H31B 109.00 no
H31A C31 H31C 109.00 no
H31B C31 H31C 109.00 no

loop_
_geom_bond_atom_site_label_1
_geom_bond_atom_site_label_2
_geom_bond_distance
_geom_bond_publ_flag
Cl1 C2 1.739(6) yes
O1 C6 1.348(7) yes
O1 C31 1.446(7) yes
O2 C20 1.437(5) yes
O2 C21 1.402(5) yes
O3 C17 1.422(7) yes
O4 C23 1.358(15) yes
O4 C30 1.442(5) yes
O3 H3A 0.8200 no
N1 C6 1.309(5) yes
N1 C5 1.354(8) yes
N2 C27 1.478(7) yes
N2 C29 1.468(6) yes
N2 C28 1.460(9) yes
C1 C9 1.401(8) no
C1 C2 1.374(5) no
C2 C3 1.387(8) no
C3 C4 1.353(9) no
C4 C5 1.418(5) no
C5 C9 1.410(8) no
C6 C7 1.427(7) no
C7 C10 1.538(5) no
C7 C8 1.345(8) no
C8 C9 1.425(5) no
C10 C11 1.522(9) no
C10 C17 1.553(6) no
C11 C12 1.386(13) no
C11 C16 1.386(6) no
C12 C13 1.391(11) no
C13 C14 1.380(8) no
C14 C15 1.367(15) no
C15 C16 1.391(11) no
C17 C18 1.561(5) no
C17 C26 1.532(11) no
C18 C19 1.528(9) no
C18 C27 1.549(6) no
C19 C20 1.526(15) no
C21 C26 1.383(14) no
C21 C22 1.388(12) no
C22 C23 1.397(7) no
C23 C24 1.380(17) no
C24 C25 1.376(13) no
C25 C26 1.395(5) no
C1 H1 0.9300 no
C3 H3 0.9300 no
C4 H4 0.9300 no
C8 H8 0.9300 no
C10 H10 0.9800 no
C12 H12 0.9300 no
C13 H13 0.9300 no
C14 H14 0.9300 no
C15 H15 0.9300 no
C16 H16 0.9300 no
C18 H18 0.9800 no
C19 H19A 0.9700 no
C19 H19B 0.9700 no
C20 H20A 0.9700 no
C20 H20B 0.9700 no
C22 H22 0.9300 no
C24 H24 0.9300 no
C25 H25 0.9300 no
C27 H27A 0.9700 no
C27 H27B 0.9700 no
C28 H28A 0.9600 no
C28 H28B 0.9600 no
C28 H28C 0.9600 no
C29 H29A 0.9600 no
C29 H29B 0.9600 no
C29 H29C 0.9600 no
C30 H30A 0.9600 no
C30 H30B 0.9600 no
C30 H30C 0.9600 no
C31 H31A 0.9600 no
C31 H31B 0.9600 no
C31 H31C 0.9600 no

loop_
_geom_contact_atom_site_label_1
_geom_contact_atom_site_label_2
_geom_contact_distance
_geom_contact_site_symmetry_2
_geom_contact_publ_flag
Cl1 C19 3.589(6) 1_465 no
Cl1 C6 3.515(5) 2_667 no
Cl1 H20A 2.9700 1_465 no
O2 C10 3.228(8) . no
O3 N2 2.670(4) . no
O3 C12 3.010(8) . no
O3 C28 3.407(5) . no
O3 C8 2.882(5) . no
O4 C30 3.363(6) 2_866 no
O1 H10 2.2500 . no
O2 H10 2.5500 . no
O3 H8 2.4400 . no
O3 H12 2.4100 . no
O3 H24 2.7600 2_766 no
O3 H25 2.3100 . no
O4 H1 2.5800 1_655 no
O4 H30A 2.7500 2_866 no
N2 O3 2.670(4) . no
N1 H31C 2.5600 . no
N1 H31A 2.6100 2_767 no
N1 H31A 2.6200 . no
N2 H3A 1.9100 . no
C1 C5 3.438(7) 2_667 no
C3 C8 3.477(8) 2_667 no
C5 C1 3.438(7) 2_667 no
C6 Cl1 3.515(5) 2_667 no
C6 C26 3.531(6) . no
C7 C25 3.464(8) . no
C8 O3 2.882(5) . no
C8 C3 3.477(8) 2_667 no
C8 C12 3.324(7) . no
C10 O2 3.228(8) . no
C11 C19 3.451(12) . no
C12 C8 3.324(7) . no
C12 C18 3.493(11) . no
C12 O3 3.010(8) . no
C14 C14 3.515(13) 2_657 no
C18 C12 3.493(11) . no
C19 Cl1 3.589(6) 1_645 no
C19 C11 3.451(12) . no
C21 C27 3.586(9) . no
C25 C7 3.464(8) . no
C26 C6 3.531(6) . no
C27 C21 3.586(9) . no
C28 O3 3.407(5) . no
C30 O4 3.363(6) 2_866 no
C1 H29B 3.0500 2_766 no
C3 H14 3.0800 1_565 no
C5 H31A 3.0400 2_767 no
C8 H12 3.0400 . no
C10 H19A 2.7100 . no
C11 H8 3.0100 . no
C11 H18 2.7100 . no
C11 H19A 2.8800 . no
C12 H8 2.8300 . no
C12 H18 2.8700 . no
C13 H28C 3.0000 2_756 no
C14 H14 3.0900 2_657 no
C15 H31B 3.0300 2_757 no
C16 H19A 2.9300 . no
C17 H12 2.9700 . no
C18 H28B 2.8700 . no
C19 H10 2.7600 . no
C20 H27A 2.8700 . no
C20 H13 3.0100 1_655 no
C21 H27A 3.0200 . no
C21 H10 2.8500 . no
C22 H4 3.0700 2_767 no
C24 H30A 2.7500 . no
C24 H30C 2.8200 . no
C25 H25 3.0800 2_766 no
C25 H3A 2.9100 . no
C26 H27A 2.6400 . no
C27 H3A 2.4700 . no
C27 H20B 2.7800 . no
C28 H3A 2.6900 . no
C28 H18 2.8300 . no
C29 H3A 2.9900 . no
C30 H1 2.9800 1_655 no
C30 H24 2.5500 . no
C31 H29C 3.0500 1_556 no
H1 O4 2.5800 1_455 no
H1 C30 2.9800 1_455 no
H1 H8 2.5200 . no
H3 H14 2.5800 1_565 no
H3A N2 1.9100 . no
H3A C25 2.9100 . no
H3A C27 2.4700 . no
H3A C28 2.6900 . no
H3A C29 2.9900 . no
H3A H18 2.4500 . no
H3A H25 2.4900 . no
H3A H24 2.3400 2_766 no
H4 C22 3.0700 2_767 no
H4 H22 2.5700 2_767 no
H8 O3 2.4400 . no
H8 C11 3.0100 . no
H8 C12 2.8300 . no
H8 H1 2.5200 . no
H8 H12 2.3500 . no
H10 O1 2.2500 . no
H10 O2 2.5500 . no
H10 C19 2.7600 . no
H10 C21 2.8500 . no
H10 H16 2.2700 . no
H10 H19A 2.2800 . no
H12 O3 2.4100 . no
H12 C8 3.0400 . no
H12 C17 2.9700 . no
H12 H8 2.3500 . no
H13 C20 3.0100 1_455 no
H14 C3 3.0800 1_545 no
H14 H3 2.5800 1_545 no
H14 C14 3.0900 2_657 no
H16 H10 2.2700 . no
H16 H16 2.5900 2_757 no
H18 C11 2.7100 . no
H18 C12 2.8700 . no
H18 C28 2.8300 . no
H18 H3A 2.4500 . no
H18 H28B 2.2700 . no
H19A C10 2.7100 . no
H19A C11 2.8800 . no
H19A C16 2.9300 . no
H19A H10 2.2800 . no
H19B H27B 2.4000 . no
H20A Cl1 2.9700 1_645 no
H20B C27 2.7800 . no
H20B H27A 2.3100 . no
H22 H4 2.5700 2_767 no
H24 C30 2.5500 . no
H24 H30A 2.3300 . no
H24 H30C 2.3700 . no
H24 O3 2.7600 2_766 no
H24 H3A 2.3400 2_766 no
H25 O3 2.3100 . no
H25 H3A 2.4900 . no
H25 C25 3.0800 2_766 no
H25 H25 2.3600 2_766 no
H27A C20 2.8700 . no
H27A C21 3.0200 . no
H27A C26 2.6400 . no
H27A H20B 2.3100 . no
H27A H29B 2.2600 . no
H27B H19B 2.4000 . no
H27B H28C 2.3500 . no
H28A H29C 2.3800 . no
H28B C18 2.8700 . no
H28B H18 2.2700 . no
H28C H27B 2.3500 . no
H28C H29A 2.4700 . no
H28C C13 3.0000 2_756 no
H29A H28C 2.4700 . no
H29B H27A 2.2600 . no
H29B C1 3.0500 2_766 no
H29C C31 3.0500 1_554 no
H29C H28A 2.3800 . no
H30A C24 2.7500 . no
H30A H24 2.3300 . no
H30A O4 2.7500 2_866 no
H30C C24 2.8200 . no
H30C H24 2.3700 . no
H31A N1 2.6200 . no
H31A N1 2.6100 2_767 no
H31A C5 3.0400 2_767 no
H31B C15 3.0300 2_757 no
H31C N1 2.5600 . no

loop_
_geom_hbond_atom_site_label_D
_geom_hbond_atom_site_label_H
_geom_hbond_atom_site_label_A
_geom_hbond_distance_DH
_geom_hbond_distance_HA
_geom_hbond_distance_DA
_geom_hbond_angle_DHA
_geom_hbond_site_symmetry_A
_geom_hbond_publ_flag
O3 H3A N2 0.8200 1.9100 2.670(4) 153.00 . yes
C1 H1 O4 0.9300 2.5800 3.506(9) 173.00 1_455 yes
C8 H8 O3 0.9300 2.4400 2.882(5) 109.00 . yes
C10 H10 O1 0.9800 2.2500 2.781(6) 112.00 . yes
C10 H10 O2 0.9800 2.5500 3.228(8) 127.00 . yes
C12 H12 O3 0.9300 2.4100 3.010(8) 123.00 . yes
C25 H25 O3 0.9300 2.3100 2.704(9) 105.00 . yes
C31 H31A N1 0.9600 2.6100 3.545(8) 164.00 2_767 yes

loop_
_geom_torsion_atom_site_label_1
_geom_torsion_atom_site_label_2
_geom_torsion_atom_site_label_3
_geom_torsion_atom_site_label_4
_geom_torsion
_geom_torsion_publ_flag
C31 O1 C6 N1 2.8(7) no
C31 O1 C6 C7 -176.5(5) no
C20 O2 C21 C26 69.1(8) no
C21 O2 C20 C19 -84.4(7) no
C20 O2 C21 C22 -112.6(7) no
C30 O4 C23 C24 -2.9(8) no
C30 O4 C23 C22 175.3(4) no
C6 N1 C5 C4 -179.6(5) no
C5 N1 C6 C7 0.5(8) no
C6 N1 C5 C9 1.9(8) no
C5 N1 C6 O1 -178.8(5) no
C28 N2 C27 C18 -79.0(4) no
C29 N2 C27 C18 156.7(4) no
C2 C1 C9 C5 1.0(8) no
C2 C1 C9 C8 -178.2(5) no
C9 C1 C2 C3 -1.0(8) no
C9 C1 C2 Cl1 177.9(4) no
Cl1 C2 C3 C4 -178.8(5) no
C1 C2 C3 C4 0.1(9) no
C2 C3 C4 C5 0.9(9) no
C3 C4 C5 N1 -179.5(5) no
C3 C4 C5 C9 -0.9(8) no
N1 C5 C9 C8 -2.3(8) no
N1 C5 C9 C1 178.5(5) no
C4 C5 C9 C8 179.1(5) no
C4 C5 C9 C1 -0.1(8) no
O1 C6 C7 C8 177.0(5) no
N1 C6 C7 C10 178.3(5) no
O1 C6 C7 C10 -2.4(7) no
N1 C6 C7 C8 -2.3(8) no
C6 C7 C10 C17 -113.9(5) no
C8 C7 C10 C11 -63.0(6) no
C6 C7 C10 C11 116.4(6) no
C6 C7 C8 C9 1.8(8) no
C8 C7 C10 C17 66.7(8) no
C10 C7 C8 C9 -178.9(5) no
C7 C8 C9 C5 0.3(8) no
C7 C8 C9 C1 179.5(5) no
C17 C10 C11 C16 131.8(5) no
C17 C10 C11 C12 -50.9(7) no
C11 C10 C17 C26 -173.6(5) no
C7 C10 C17 O3 -59.0(6) no
C7 C10 C17 C18 -176.3(5) no
C7 C10 C11 C12 75.9(6) no
C7 C10 C11 C16 -101.4(5) no
C11 C10 C17 C18 -49.7(7) no
C7 C10 C17 C26 59.9(6) no
C11 C10 C17 O3 67.5(5) no
C16 C11 C12 C13 0.4(8) no
C10 C11 C16 C15 177.3(5) no
C10 C11 C12 C13 -176.9(5) no
C12 C11 C16 C15 -0.2(7) no
C11 C12 C13 C14 -0.4(9) no
C12 C13 C14 C15 0.2(9) no
C13 C14 C15 C16 0.1(10) no
C14 C15 C16 C11 -0.1(9) no
O3 C17 C18 C27 63.4(6) no
O3 C17 C18 C19 -170.7(5) no
C10 C17 C26 C21 67.6(6) no
C18 C17 C26 C21 -55.9(5) no
C18 C17 C26 C25 125.7(4) no
C10 C17 C26 C25 -110.8(4) no
O3 C17 C26 C21 -174.7(4) no
O3 C17 C26 C25 6.9(5) no
C10 C17 C18 C27 -179.1(5) no
C10 C17 C18 C19 -53.2(8) no
C26 C17 C18 C27 -56.7(6) no
C26 C17 C18 C19 69.1(6) no
C17 C18 C19 C20 -62.3(7) no
C17 C18 C27 N2 -61.6(6) no
C19 C18 C27 N2 169.5(4) no
C27 C18 C19 C20 64.0(5) no
C18 C19 C20 O2 65.9(5) no
O2 C21 C26 C25 176.3(4) no
C22 C21 C26 C17 179.7(4) no
O2 C21 C26 C17 -2.2(7) no
C26 C21 C22 C23 1.0(7) no
C22 C21 C26 C25 -1.8(7) no
O2 C21 C22 C23 -177.2(4) no
C21 C22 C23 C24 0.0(7) no
C21 C22 C23 O4 -178.4(4) no
C22 C23 C24 C25 -0.1(8) no
O4 C23 C24 C25 178.1(5) no
C23 C24 C25 C26 -0.9(7) no
C24 C25 C26 C21 1.8(6) no
C24 C25 C26 C17 -179.7(4) no
